data_7706708
loop_
_publ_author_name
'Ghosh, Subrata'
'Bagchi, Sukanya'
'Kamilya, Sujit'
'Mondal, Abhishake'

_publ_section_title
;
 Effect of ligand substituents and tuning the spin-state switching in
 manganese(iii) complexes.
;
_journal_issue 13
_journal_name_full 'Dalton transactions (Cambridge, England : 2003)'
_journal_page_first 4634
_journal_page_last 4642
_journal_paper_doi 10.1039/d1dt00284h
_journal_volume 50
_journal_year 2021
_chemical_formula_sum 'C46 H48 B Mn N4 O2'
_chemical_formula_weight 754.63
_space_group_crystal_system monoclinic
_space_group_IT_number 14
_space_group_name_Hall '-P 2yn'
_space_group_name_H-M_alt 'P 1 21/n 1'
_atom_sites_solution_hydrogens mixed
_audit_creation_method SHELXL-2018/3
_audit_update_record
;
2020-07-28 deposited with the CCDC.	2021-03-01 downloaded from the CCDC.
;
_cell_angle_alpha 90
_cell_angle_beta 108.888(8)
_cell_angle_gamma 90
_cell_formula_units_Z 4
_cell_length_a 11.1220(14)
_cell_length_b 26.211(3)
_cell_length_c 13.9022(18)
_cell_measurement_reflns_used 3248
_cell_measurement_temperature 240(2)
_cell_measurement_theta_max 30.78
_cell_measurement_theta_min 1.55
_cell_volume 3834.5(8)
_computing_cell_refinement 'Bruker SAINT'
_computing_data_collection 'Bruker APEX2'
_computing_data_reduction 'Bruker SAINT'
_computing_structure_refinement 'SHELXL-2018/3 (Sheldrick, 2018)'
_computing_structure_solution 'SHELXT 2014/5 (Sheldrick, 2014)'
_diffrn_ambient_temperature 240(2)
_diffrn_measured_fraction_theta_full 1.000
_diffrn_measured_fraction_theta_max 0.988
_diffrn_measurement_device_type 'Bruker APEX-II CCD'
_diffrn_measurement_method '\f and \w scans'
_diffrn_radiation_type MoK\a
_diffrn_radiation_wavelength 0.71073
_diffrn_reflns_av_R_equivalents 0.1557
_diffrn_reflns_av_unetI/netI 0.1637
_diffrn_reflns_Laue_measured_fraction_full 1.000
_diffrn_reflns_Laue_measured_fraction_max 0.988
_diffrn_reflns_limit_h_max 15
_diffrn_reflns_limit_h_min -15
_diffrn_reflns_limit_k_max 36
_diffrn_reflns_limit_k_min -37
_diffrn_reflns_limit_l_max 19
_diffrn_reflns_limit_l_min -19
_diffrn_reflns_number 74446
_diffrn_reflns_point_group_measured_fraction_full 1.000
_diffrn_reflns_point_group_measured_fraction_max 0.988
_diffrn_reflns_theta_full 25.242
_diffrn_reflns_theta_max 30.782
_diffrn_reflns_theta_min 1.554
_diffrn_source 'sealed tube'
_exptl_absorpt_coefficient_mu 0.389
_exptl_absorpt_correction_T_max 0.746
_exptl_absorpt_correction_T_min 0.637
_exptl_absorpt_correction_type multi-scan
_exptl_absorpt_process_details SADABS
_exptl_crystal_colour brown
_exptl_crystal_density_diffrn 1.307
_exptl_crystal_description parallelepiped
_exptl_crystal_F_000 1592
_exptl_crystal_size_max 0.45
_exptl_crystal_size_mid 0.28
_exptl_crystal_size_min 0.12
_refine_diff_density_max 0.267
_refine_diff_density_min -0.329
_refine_diff_density_rms 0.058
_refine_ls_extinction_method none
_refine_ls_goodness_of_fit_ref 0.947
_refine_ls_hydrogen_treatment mixed
_refine_ls_matrix_type full
_refine_ls_number_parameters 503
_refine_ls_number_reflns 11819
_refine_ls_number_restraints 0
_refine_ls_restrained_S_all 0.947
_refine_ls_R_factor_all 0.2090
_refine_ls_R_factor_gt 0.0627
_refine_ls_shift/su_max 0.001
_refine_ls_shift/su_mean 0.000
_refine_ls_structure_factor_coef Fsqd
_refine_ls_weighting_details 'w=1/[\s^2^(Fo^2^)+(0.0501P)^2^] where P=(Fo^2^+2Fc^2^)/3'
_refine_ls_weighting_scheme calc
_refine_ls_wR_factor_gt 0.1084
_refine_ls_wR_factor_ref 0.1502
_reflns_Friedel_coverage 0.000
_reflns_number_gt 4531
_reflns_number_total 11819
_reflns_threshold_expression 'I > 2\s(I)'
_cod_data_source_file d1dt00284h2.cif
_cod_data_source_block Complex1_240K
_cod_depositor_comments 'Adding full bibliography for 7706708--7706712.cif.'
_cod_original_cell_volume 3834.5(9)
_cod_original_sg_symbol_H-M 'P 21/n'
_cod_database_code 7706708
_shelx_shelxl_version_number 2018/3
_shelx_space_group_comment
;
The symmetry employed for this shelxl refinement is uniquely defined
by the following loop, which should always be used as a source of
symmetry information in preference to the above space-group names.
They are only intended as comments.
;
_shelx_estimated_absorpt_t_min 0.653
_shelx_estimated_absorpt_t_max 0.842

loop_
_space_group_symop_operation_xyz
'x, y, z'
'-x+1/2, y+1/2, -z+1/2'
'-x, -y, -z'
'x-1/2, -y-1/2, z-1/2'

loop_
_atom_site_label
_atom_site_type_symbol
_atom_site_fract_x
_atom_site_fract_y
_atom_site_fract_z
_atom_site_U_iso_or_equiv
_atom_site_adp_type
_atom_site_occupancy
_atom_site_site_symmetry_order
_atom_site_calc_flag
_atom_site_refinement_flags_posn
_atom_site_refinement_flags_adp
_atom_site_refinement_flags_occupancy
_atom_site_disorder_assembly
_atom_site_disorder_group
Mn1 Mn 0.45714(4) 0.20039(2) 0.69796(3) 0.03610(14) Uani 1 1 d . . . . .
O1 O 0.61957(16) 0.18471(7) 0.78280(15) 0.0403(5) Uani 1 1 d . . . . .
O2 O 0.29344(16) 0.21598(7) 0.61409(15) 0.0392(5) Uani 1 1 d . . . . .
N1 N 0.4911(2) 0.28336(10) 0.6988(2) 0.0446(7) Uani 1 1 d . . . . .
N3 N 0.4196(2) 0.12506(8) 0.65029(18) 0.0393(6) Uani 1 1 d . . . . .
N4 N 0.4094(2) 0.21381(9) 0.8288(2) 0.0422(6) Uani 1 1 d . . . . .
N2 N 0.5410(2) 0.20611(10) 0.5752(2) 0.0411(7) Uani 1 1 d . . . . .
C24 C 0.7144(2) -0.16363(11) 0.6784(2) 0.0380(7) Uani 1 1 d . . . . .
H24 H 0.771317 -0.142390 0.661379 0.046 Uiso 1 1 calc R U . . .
C12 C 0.1903(3) 0.18810(11) 0.6067(2) 0.0389(7) Uani 1 1 d . . . . .
C41 C 0.7560(2) -0.08831(11) 0.9076(2) 0.0385(7) Uani 1 1 d . . . . .
C7 C 0.1922(3) 0.13492(11) 0.6100(2) 0.0435(8) Uani 1 1 d . . . . .
C25 C 0.7006(3) -0.21320(11) 0.6426(2) 0.0432(8) Uani 1 1 d . . . . .
H25 H 0.748541 -0.224703 0.603172 0.052 Uiso 1 1 calc R U . . .
C30 C 0.4182(3) -0.07083(12) 0.7045(2) 0.0469(8) Uani 1 1 d . . . . .
H30 H 0.416238 -0.097996 0.661033 0.056 Uiso 1 1 calc R U . . .
C29 C 0.5339(3) -0.05786(11) 0.7770(2) 0.0394(7) Uani 1 1 d . . . . .
C28 C 0.5601(3) -0.17799(11) 0.7577(2) 0.0457(8) Uani 1 1 d . . . . .
H28 H 0.510864 -0.166950 0.796461 0.055 Uiso 1 1 calc R U . . .
C22 C 0.6440(3) 0.15515(10) 0.8653(2) 0.0404(7) Uani 1 1 d . . . . .
C1 C 0.5127(3) 0.29591(11) 0.6025(2) 0.0471(8) Uani 1 1 d . . . . .
H1A H 0.550718 0.329506 0.607241 0.057 Uiso 1 1 calc R U . . .
H1B H 0.432211 0.296386 0.547664 0.057 Uiso 1 1 calc R U . . .
C17 C 0.5652(3) 0.15292(11) 0.9260(2) 0.0440(8) Uani 1 1 d . . . . .
C40 C 0.7441(3) -0.05450(11) 0.7216(2) 0.0426(8) Uani 1 1 d . . . . .
C23 C 0.6467(2) -0.14388(11) 0.7392(2) 0.0369(7) Uani 1 1 d . . . . .
C26 C 0.6158(3) -0.24561(11) 0.6652(2) 0.0467(8) Uani 1 1 d . . . . .
H26 H 0.607248 -0.279271 0.642837 0.056 Uiso 1 1 calc R U . . .
C3 C 0.6279(3) 0.16474(12) 0.5690(2) 0.0493(8) Uani 1 1 d . . . . .
H3A H 0.699543 0.164112 0.631402 0.059 Uiso 1 1 calc R U . . .
H3B H 0.660316 0.171892 0.513498 0.059 Uiso 1 1 calc R U . . .
C5 C 0.5229(3) 0.09321(11) 0.6393(3) 0.0503(8) Uani 1 1 d . . . . .
H5A H 0.493925 0.058238 0.625542 0.060 Uiso 1 1 calc R U . . .
H5B H 0.594006 0.093676 0.702132 0.060 Uiso 1 1 calc R U . . .
C4 C 0.5657(3) 0.11308(12) 0.5526(2) 0.0518(9) Uani 1 1 d . . . . .
H4A H 0.624857 0.088704 0.540510 0.062 Uiso 1 1 calc R U . . .
H4B H 0.492204 0.114455 0.491525 0.062 Uiso 1 1 calc R U . . .
C15 C 0.3209(3) 0.25459(11) 0.8306(3) 0.0517(9) Uani 1 1 d . . . . .
H15A H 0.302757 0.253522 0.894303 0.062 Uiso 1 1 calc R U . . .
H15B H 0.241673 0.249681 0.775653 0.062 Uiso 1 1 calc R U . . .
C10 C -0.0328(3) 0.18569(13) 0.5856(2) 0.0520(9) Uani 1 1 d . . . . .
H10 H -0.108173 0.203036 0.578250 0.062 Uiso 1 1 calc R U . . .
C16 C 0.4590(3) 0.18727(12) 0.9090(3) 0.0479(9) Uani 1 1 d . . . . .
C21 C 0.7549(3) 0.12580(11) 0.8931(2) 0.0518(9) Uani 1 1 d . . . . .
H21 H 0.809614 0.127656 0.854923 0.062 Uiso 1 1 calc R U . . .
C42 C 0.8274(3) -0.04631(12) 0.9563(3) 0.0514(8) Uani 1 1 d . . . . .
H42 H 0.828034 -0.017367 0.917796 0.062 Uiso 1 1 calc R U . . .
C34 C 0.5272(3) -0.01638(11) 0.8385(3) 0.0525(9) Uani 1 1 d . . . . .
H34 H 0.601367 -0.005751 0.888118 0.063 Uiso 1 1 calc R U . . .
C35 C 0.6789(3) -0.02867(11) 0.6322(2) 0.0457(8) Uani 1 1 d . . . . .
H35 H 0.591062 -0.025651 0.614507 0.055 Uiso 1 1 calc R U . . .
C6 C 0.3069(3) 0.10628(12) 0.6195(2) 0.0460(8) Uani 1 1 d . . . . .
C11 C 0.0756(3) 0.21281(12) 0.5935(2) 0.0454(8) Uani 1 1 d . . . . .
H11 H 0.072110 0.248240 0.589895 0.055 Uiso 1 1 calc R U . . .
C33 C 0.4161(3) 0.00945(12) 0.8292(3) 0.0612(10) Uani 1 1 d . . . . .
H33 H 0.416629 0.036652 0.872254 0.073 Uiso 1 1 calc R U . . .
C46 C 0.7616(3) -0.12972(11) 0.9712(2) 0.0441(8) Uani 1 1 d . . . . .
H46 H 0.716710 -0.159012 0.943179 0.053 Uiso 1 1 calc R U . . .
C2 C 0.5994(3) 0.25680(11) 0.5806(2) 0.0469(8) Uani 1 1 d . . . . .
H2A H 0.612669 0.264614 0.516580 0.056 Uiso 1 1 calc R U . . .
H2B H 0.681184 0.257288 0.633897 0.056 Uiso 1 1 calc R U . . .
B1 B 0.6702(3) -0.08613(12) 0.7867(3) 0.0387(8) Uani 1 1 d . . . . .
C13 C 0.3944(3) 0.31640(11) 0.7180(3) 0.0525(9) Uani 1 1 d . . . . .
H13A H 0.313977 0.311293 0.664481 0.063 Uiso 1 1 calc R U . . .
H13B H 0.418953 0.351772 0.715662 0.063 Uiso 1 1 calc R U . . .
C31 C 0.3054(3) -0.04491(13) 0.6945(3) 0.0548(9) Uani 1 1 d . . . . .
H31 H 0.230562 -0.055057 0.645125 0.066 Uiso 1 1 calc R U . . .
C8 C 0.0796(3) 0.10834(12) 0.5988(3) 0.0548(9) Uani 1 1 d . . . . .
H8 H 0.080224 0.072865 0.598505 0.066 Uiso 1 1 calc R U . . .
C45 C 0.8298(3) -0.12989(13) 1.0731(3) 0.0557(9) Uani 1 1 d . . . . .
H45 H 0.829114 -0.158668 1.112077 0.067 Uiso 1 1 calc R U . . .
C32 C 0.3042(3) -0.00483(13) 0.7563(3) 0.0576(9) Uani 1 1 d . . . . .
H32 H 0.229098 0.012630 0.749549 0.069 Uiso 1 1 calc R U . . .
C39 C 0.8762(3) -0.05591(12) 0.7445(3) 0.0576(9) Uani 1 1 d . . . . .
H39 H 0.925163 -0.071958 0.803927 0.069 Uiso 1 1 calc R U . . .
C14 C 0.3769(3) 0.30607(11) 0.8192(3) 0.0556(9) Uani 1 1 d . . . . .
H14A H 0.322382 0.332414 0.831488 0.067 Uiso 1 1 calc R U . . .
H14B H 0.459006 0.309126 0.871717 0.067 Uiso 1 1 calc R U . . .
C43 C 0.8968(3) -0.04545(14) 1.0583(3) 0.0602(10) Uani 1 1 d . . . . .
H43 H 0.942195 -0.016359 1.086958 0.072 Uiso 1 1 calc R U . . .
C9 C -0.0315(3) 0.13365(14) 0.5884(3) 0.0578(9) Uani 1 1 d . . . . .
H9 H -0.105285 0.115596 0.583354 0.069 Uiso 1 1 calc R U . . .
C27 C 0.5446(3) -0.22713(12) 0.7213(2) 0.0503(8) Uani 1 1 d . . . . .
H27 H 0.484666 -0.248133 0.734932 0.060 Uiso 1 1 calc R U . . .
C19 C 0.7041(4) 0.09097(13) 1.0347(3) 0.0708(11) Uani 1 1 d . . . . .
H19 H 0.723440 0.068821 1.089898 0.085 Uiso 1 1 calc R U . . .
C36 C 0.7387(4) -0.00733(11) 0.5687(3) 0.0595(9) Uani 1 1 d . . . . .
H36 H 0.691001 0.008839 0.508977 0.071 Uiso 1 1 calc R U . . .
C37 C 0.8685(4) -0.01006(13) 0.5939(3) 0.0677(11) Uani 1 1 d . . . . .
H37 H 0.909202 0.004411 0.551736 0.081 Uiso 1 1 calc R U . . .
C18 C 0.5973(4) 0.12055(12) 1.0105(3) 0.0617(10) Uani 1 1 d . . . . .
H18 H 0.545046 0.119112 1.050839 0.074 Uiso 1 1 calc R U . . .
C20 C 0.7835(4) 0.09450(12) 0.9757(3) 0.0648(11) Uani 1 1 d . . . . .
H20 H 0.857518 0.075148 0.992904 0.078 Uiso 1 1 calc R U . . .
C44 C 0.8990(3) -0.08766(15) 1.1178(3) 0.0605(10) Uani 1 1 d . . . . .
H44 H 0.946196 -0.087640 1.186590 0.073 Uiso 1 1 calc R U . . .
C38 C 0.9371(4) -0.03408(15) 0.6811(3) 0.0722(11) Uani 1 1 d . . . . .
H38 H 1.025077 -0.035980 0.698597 0.087 Uiso 1 1 calc R U . . .
H2 H 0.478(3) 0.2048(10) 0.525(2) 0.039(9) Uiso 1 1 d . . . . .
H16 H 0.425(3) 0.1929(10) 0.965(2) 0.057(9) Uiso 1 1 d . . . . .
H1 H 0.558(3) 0.2882(11) 0.747(2) 0.048(10) Uiso 1 1 d . . . . .
H6 H 0.292(2) 0.0704(11) 0.595(2) 0.049(8) Uiso 1 1 d . . . . .

loop_
_atom_site_aniso_label
_atom_site_aniso_U_11
_atom_site_aniso_U_22
_atom_site_aniso_U_33
_atom_site_aniso_U_23
_atom_site_aniso_U_13
_atom_site_aniso_U_12
Mn1 0.0307(2) 0.0391(3) 0.0380(3) 0.0013(2) 0.0103(2) -0.0008(2)
O1 0.0329(11) 0.0441(11) 0.0402(12) 0.0080(10) 0.0070(9) 0.0011(9)
O2 0.0308(11) 0.0408(11) 0.0443(12) 0.0017(10) 0.0100(9) -0.0009(9)
N1 0.0333(15) 0.0524(17) 0.0419(17) 0.0002(14) 0.0034(14) -0.0047(13)
N3 0.0361(14) 0.0388(14) 0.0425(15) 0.0000(12) 0.0123(12) 0.0004(11)
N4 0.0438(15) 0.0442(15) 0.0421(16) -0.0037(13) 0.0186(13) -0.0055(12)
N2 0.0284(14) 0.0507(17) 0.0384(16) 0.0015(13) 0.0029(13) -0.0032(12)
C24 0.0301(15) 0.0461(18) 0.0334(17) 0.0008(14) 0.0042(13) 0.0042(13)
C12 0.0324(16) 0.0465(19) 0.0370(18) -0.0056(14) 0.0101(14) -0.0050(14)
C41 0.0319(16) 0.0389(17) 0.047(2) -0.0040(15) 0.0163(15) 0.0030(13)
C7 0.0359(17) 0.0466(19) 0.049(2) -0.0072(16) 0.0152(15) -0.0032(14)
C25 0.0366(17) 0.054(2) 0.0338(18) -0.0043(15) 0.0035(14) 0.0063(15)
C30 0.0416(19) 0.062(2) 0.0404(19) -0.0006(16) 0.0173(16) 0.0001(16)
C29 0.0395(18) 0.0446(18) 0.0385(19) 0.0056(15) 0.0190(15) -0.0004(14)
C28 0.0447(19) 0.0484(19) 0.046(2) -0.0031(16) 0.0175(16) -0.0055(15)
C22 0.0414(18) 0.0346(17) 0.0383(19) -0.0011(15) 0.0032(15) -0.0071(14)
C1 0.0436(18) 0.0495(19) 0.044(2) 0.0070(16) 0.0086(16) -0.0069(15)
C17 0.052(2) 0.0391(18) 0.0379(19) -0.0012(15) 0.0098(16) -0.0113(15)
C40 0.0407(18) 0.0397(18) 0.047(2) -0.0046(16) 0.0141(16) -0.0029(14)
C23 0.0337(16) 0.0443(17) 0.0317(17) 0.0013(14) 0.0092(14) 0.0012(14)
C26 0.0471(19) 0.0420(19) 0.041(2) -0.0027(16) 0.0007(16) 0.0042(15)
C3 0.0351(17) 0.069(2) 0.047(2) 0.0041(17) 0.0178(16) 0.0107(16)
C5 0.0434(19) 0.0459(19) 0.061(2) -0.0053(17) 0.0163(17) 0.0098(15)
C4 0.0456(19) 0.058(2) 0.053(2) -0.0079(18) 0.0176(17) 0.0111(16)
C15 0.049(2) 0.061(2) 0.051(2) -0.0106(18) 0.0236(17) -0.0008(17)
C10 0.0305(17) 0.073(2) 0.051(2) -0.0024(19) 0.0113(16) 0.0029(16)
C16 0.058(2) 0.053(2) 0.038(2) -0.0085(17) 0.0232(19) -0.0186(17)
C21 0.052(2) 0.0447(19) 0.049(2) 0.0006(17) 0.0034(17) 0.0008(16)
C42 0.0476(19) 0.0474(19) 0.052(2) -0.0032(17) 0.0069(17) -0.0030(16)
C34 0.0412(19) 0.049(2) 0.068(2) -0.0069(18) 0.0182(18) -0.0001(16)
C35 0.051(2) 0.0377(17) 0.053(2) -0.0039(16) 0.0242(18) -0.0016(15)
C6 0.048(2) 0.0369(18) 0.054(2) -0.0072(16) 0.0187(17) -0.0044(15)
C11 0.0326(17) 0.055(2) 0.047(2) -0.0028(16) 0.0109(15) 0.0020(14)
C33 0.058(2) 0.046(2) 0.085(3) -0.0053(19) 0.029(2) 0.0070(17)
C46 0.0431(18) 0.0462(19) 0.046(2) -0.0027(16) 0.0179(16) -0.0010(14)
C2 0.0420(18) 0.059(2) 0.041(2) 0.0056(16) 0.0155(16) -0.0086(16)
B1 0.0353(19) 0.0365(19) 0.047(2) 0.0000(17) 0.0178(17) -0.0011(15)
C13 0.051(2) 0.0412(18) 0.062(2) 0.0006(17) 0.0137(18) 0.0027(15)
C31 0.042(2) 0.071(2) 0.052(2) 0.0133(19) 0.0169(17) 0.0071(17)
C8 0.047(2) 0.050(2) 0.067(2) -0.0058(18) 0.0181(18) -0.0112(16)
C45 0.057(2) 0.064(2) 0.046(2) 0.0093(19) 0.0170(18) 0.0061(18)
C32 0.045(2) 0.053(2) 0.081(3) 0.017(2) 0.028(2) 0.0122(17)
C39 0.0379(19) 0.068(2) 0.069(3) -0.003(2) 0.0201(18) -0.0069(17)
C14 0.060(2) 0.052(2) 0.058(2) -0.0082(18) 0.0223(19) 0.0050(17)
C43 0.052(2) 0.069(2) 0.052(2) -0.015(2) 0.0065(19) -0.0079(18)
C9 0.040(2) 0.069(2) 0.064(2) -0.007(2) 0.0160(18) -0.0152(18)
C27 0.0449(19) 0.050(2) 0.051(2) 0.0058(17) 0.0082(17) -0.0121(16)
C19 0.100(3) 0.050(2) 0.046(2) 0.0110(19) 0.001(2) -0.006(2)
C36 0.083(3) 0.0389(19) 0.065(3) 0.0001(18) 0.036(2) -0.0025(18)
C37 0.089(3) 0.059(2) 0.073(3) -0.014(2) 0.051(3) -0.029(2)
C18 0.088(3) 0.053(2) 0.042(2) 0.0061(18) 0.018(2) -0.015(2)
C20 0.075(3) 0.041(2) 0.055(2) 0.0027(19) -0.010(2) 0.0000(18)
C44 0.052(2) 0.083(3) 0.043(2) -0.008(2) 0.0096(18) 0.005(2)
C38 0.050(2) 0.087(3) 0.091(3) -0.022(3) 0.038(2) -0.024(2)

loop_
_atom_type_symbol
_atom_type_description
_atom_type_scat_dispersion_real
_atom_type_scat_dispersion_imag
_atom_type_scat_source
H H 0.0000 0.0000 'International Tables Vol C Tables 4.2.6.8 and 6.1.1.4'
C C 0.0033 0.0016 'International Tables Vol C Tables 4.2.6.8 and 6.1.1.4'
N N 0.0061 0.0033 'International Tables Vol C Tables 4.2.6.8 and 6.1.1.4'
O O 0.0106 0.0060 'International Tables Vol C Tables 4.2.6.8 and 6.1.1.4'
Mn Mn 0.3368 0.7283 'International Tables Vol C Tables 4.2.6.8 and 6.1.1.4'
B B 0.0013 0.0007 'International Tables Vol C Tables 4.2.6.8 and 6.1.1.4'

loop_
_geom_angle_atom_site_label_1
_geom_angle_atom_site_label_2
_geom_angle_atom_site_label_3
_geom_angle
_geom_angle_site_symmetry_1
_geom_angle_site_symmetry_3
_geom_angle_publ_flag
O1 Mn1 O2 179.33(9) . . ?
O1 Mn1 N3 92.63(9) . . ?
O2 Mn1 N3 87.37(9) . . ?
O1 Mn1 N4 87.33(9) . . ?
O2 Mn1 N4 92.04(9) . . ?
N3 Mn1 N4 110.89(9) . . ?
O1 Mn1 N2 86.46(9) . . ?
O2 Mn1 N2 94.21(9) . . ?
N3 Mn1 N2 84.79(9) . . ?
N4 Mn1 N2 163.38(9) . . ?
O1 Mn1 N1 94.89(9) . . ?
O2 Mn1 N1 85.30(9) . . ?
N3 Mn1 N1 162.32(10) . . ?
N4 Mn1 N1 85.46(10) . . ?
N2 Mn1 N1 79.74(10) . . ?
C22 O1 Mn1 124.00(17) . . ?
C12 O2 Mn1 124.71(18) . . ?
C13 N1 C1 112.2(2) . . ?
C13 N1 Mn1 116.55(19) . . ?
C1 N1 Mn1 107.09(18) . . ?
C13 N1 H1 106(2) . . ?
C1 N1 H1 110(2) . . ?
Mn1 N1 H1 105(2) . . ?
C6 N3 C5 117.4(2) . . ?
C6 N3 Mn1 122.9(2) . . ?
C5 N3 Mn1 119.31(18) . . ?
C16 N4 C15 119.2(3) . . ?
C16 N4 Mn1 120.6(2) . . ?
C15 N4 Mn1 120.2(2) . . ?
C2 N2 C3 112.4(2) . . ?
C2 N2 Mn1 108.28(18) . . ?
C3 N2 Mn1 116.52(19) . . ?
C2 N2 H2 109(2) . . ?
C3 N2 H2 108(2) . . ?
Mn1 N2 H2 102(2) . . ?
C25 C24 C23 123.2(3) . . ?
C25 C24 H24 118.4 . . ?
C23 C24 H24 118.4 . . ?
O2 C12 C11 119.0(3) . . ?
O2 C12 C7 122.7(3) . . ?
C11 C12 C7 118.3(3) . . ?
C46 C41 C42 114.0(3) . . ?
C46 C41 B1 124.8(3) . . ?
C42 C41 B1 121.2(3) . . ?
C12 C7 C8 119.4(3) . . ?
C12 C7 C6 121.6(3) . . ?
C8 C7 C6 118.9(3) . . ?
C26 C25 C24 120.1(3) . . ?
C26 C25 H25 120.0 . . ?
C24 C25 H25 120.0 . . ?
C31 C30 C29 122.9(3) . . ?
C31 C30 H30 118.5 . . ?
C29 C30 H30 118.5 . . ?
C30 C29 C34 114.3(3) . . ?
C30 C29 B1 123.8(3) . . ?
C34 C29 B1 121.8(3) . . ?
C27 C28 C23 122.9(3) . . ?
C27 C28 H28 118.5 . . ?
C23 C28 H28 118.5 . . ?
O1 C22 C21 118.2(3) . . ?
O1 C22 C17 123.2(3) . . ?
C21 C22 C17 118.6(3) . . ?
N1 C1 C2 109.6(2) . . ?
N1 C1 H1A 109.7 . . ?
C2 C1 H1A 109.7 . . ?
N1 C1 H1B 109.7 . . ?
C2 C1 H1B 109.7 . . ?
H1A C1 H1B 108.2 . . ?
C18 C17 C22 119.4(3) . . ?
C18 C17 C16 119.3(3) . . ?
C22 C17 C16 120.9(3) . . ?
C35 C40 C39 114.9(3) . . ?
C35 C40 B1 122.0(3) . . ?
C39 C40 B1 122.8(3) . . ?
C28 C23 C24 114.3(3) . . ?
C28 C23 B1 123.1(3) . . ?
C24 C23 B1 122.6(2) . . ?
C27 C26 C25 118.5(3) . . ?
C27 C26 H26 120.8 . . ?
C25 C26 H26 120.8 . . ?
N2 C3 C4 113.2(2) . . ?
N2 C3 H3A 108.9 . . ?
C4 C3 H3A 108.9 . . ?
N2 C3 H3B 108.9 . . ?
C4 C3 H3B 108.9 . . ?
H3A C3 H3B 107.8 . . ?
N3 C5 C4 110.1(2) . . ?
N3 C5 H5A 109.6 . . ?
C4 C5 H5A 109.6 . . ?
N3 C5 H5B 109.6 . . ?
C4 C5 H5B 109.6 . . ?
H5A C5 H5B 108.2 . . ?
C3 C4 C5 115.7(3) . . ?
C3 C4 H4A 108.4 . . ?
C5 C4 H4A 108.4 . . ?
C3 C4 H4B 108.4 . . ?
C5 C4 H4B 108.4 . . ?
H4A C4 H4B 107.4 . . ?
N4 C15 C14 110.4(2) . . ?
N4 C15 H15A 109.6 . . ?
C14 C15 H15A 109.6 . . ?
N4 C15 H15B 109.6 . . ?
C14 C15 H15B 109.6 . . ?
H15A C15 H15B 108.1 . . ?
C9 C10 C11 121.0(3) . . ?
C9 C10 H10 119.5 . . ?
C11 C10 H10 119.5 . . ?
N4 C16 C17 125.6(3) . . ?
N4 C16 H16 116.3(17) . . ?
C17 C16 H16 117.9(17) . . ?
C20 C21 C22 120.6(3) . . ?
C20 C21 H21 119.7 . . ?
C22 C21 H21 119.7 . . ?
C43 C42 C41 123.5(3) . . ?
C43 C42 H42 118.2 . . ?
C41 C42 H42 118.2 . . ?
C33 C34 C29 123.2(3) . . ?
C33 C34 H34 118.4 . . ?
C29 C34 H34 118.4 . . ?
C36 C35 C40 123.1(3) . . ?
C36 C35 H35 118.5 . . ?
C40 C35 H35 118.5 . . ?
N3 C6 C7 124.6(3) . . ?
N3 C6 H6 120.8(15) . . ?
C7 C6 H6 114.5(15) . . ?
C10 C11 C12 120.9(3) . . ?
C10 C11 H11 119.5 . . ?
C12 C11 H11 119.5 . . ?
C34 C33 C32 120.3(3) . . ?
C34 C33 H33 119.8 . . ?
C32 C33 H33 119.8 . . ?
C45 C46 C41 123.7(3) . . ?
C45 C46 H46 118.1 . . ?
C41 C46 H46 118.1 . . ?
N2 C2 C1 108.9(2) . . ?
N2 C2 H2A 109.9 . . ?
C1 C2 H2A 109.9 . . ?
N2 C2 H2B 109.9 . . ?
C1 C2 H2B 109.9 . . ?
H2A C2 H2B 108.3 . . ?
C40 B1 C23 106.8(2) . . ?
C40 B1 C41 110.8(2) . . ?
C23 B1 C41 110.1(2) . . ?
C40 B1 C29 109.9(2) . . ?
C23 B1 C29 111.0(2) . . ?
C41 B1 C29 108.2(2) . . ?
N1 C13 C14 112.8(3) . . ?
N1 C13 H13A 109.0 . . ?
C14 C13 H13A 109.0 . . ?
N1 C13 H13B 109.0 . . ?
C14 C13 H13B 109.0 . . ?
H13A C13 H13B 107.8 . . ?
C32 C31 C30 120.4(3) . . ?
C32 C31 H31 119.8 . . ?
C30 C31 H31 119.8 . . ?
C9 C8 C7 121.1(3) . . ?
C9 C8 H8 119.5 . . ?
C7 C8 H8 119.5 . . ?
C46 C45 C44 120.3(3) . . ?
C46 C45 H45 119.9 . . ?
C44 C45 H45 119.9 . . ?
C31 C32 C33 118.9(3) . . ?
C31 C32 H32 120.6 . . ?
C33 C32 H32 120.6 . . ?
C38 C39 C40 122.3(3) . . ?
C38 C39 H39 118.9 . . ?
C40 C39 H39 118.9 . . ?
C13 C14 C15 116.1(3) . . ?
C13 C14 H14A 108.3 . . ?
C15 C14 H14A 108.3 . . ?
C13 C14 H14B 108.3 . . ?
C15 C14 H14B 108.3 . . ?
H14A C14 H14B 107.4 . . ?
C44 C43 C42 120.0(3) . . ?
C44 C43 H43 120.0 . . ?
C42 C43 H43 120.0 . . ?
C10 C9 C8 119.2(3) . . ?
C10 C9 H9 120.4 . . ?
C8 C9 H9 120.4 . . ?
C26 C27 C28 121.0(3) . . ?
C26 C27 H27 119.5 . . ?
C28 C27 H27 119.5 . . ?
C18 C19 C20 119.0(3) . . ?
C18 C19 H19 120.5 . . ?
C20 C19 H19 120.5 . . ?
C37 C36 C35 119.9(3) . . ?
C37 C36 H36 120.0 . . ?
C35 C36 H36 120.0 . . ?
C38 C37 C36 119.5(3) . . ?
C38 C37 H37 120.3 . . ?
C36 C37 H37 120.3 . . ?
C19 C18 C17 121.1(4) . . ?
C19 C18 H18 119.4 . . ?
C17 C18 H18 119.4 . . ?
C21 C20 C19 121.2(3) . . ?
C21 C20 H20 119.4 . . ?
C19 C20 H20 119.4 . . ?
C43 C44 C45 118.4(3) . . ?
C43 C44 H44 120.8 . . ?
C45 C44 H44 120.8 . . ?
C37 C38 C39 120.4(3) . . ?
C37 C38 H38 119.8 . . ?
C39 C38 H38 119.8 . . ?

loop_
_geom_bond_atom_site_label_1
_geom_bond_atom_site_label_2
_geom_bond_distance
_geom_bond_site_symmetry_2
_geom_bond_publ_flag
Mn1 O1 1.8558(18) . ?
Mn1 O2 1.8620(18) . ?
Mn1 N3 2.082(2) . ?
Mn1 N4 2.084(2) . ?
Mn1 N2 2.198(3) . ?
Mn1 N1 2.207(3) . ?
O1 C22 1.337(3) . ?
O2 C12 1.336(3) . ?
N1 C13 1.471(4) . ?
N1 C1 1.471(4) . ?
N1 H1 0.83(3) . ?
N3 C6 1.284(3) . ?
N3 C5 1.468(3) . ?
N4 C16 1.278(4) . ?
N4 C15 1.458(3) . ?
N2 C2 1.470(4) . ?
N2 C3 1.474(4) . ?
N2 H2 0.81(3) . ?
C24 C25 1.382(4) . ?
C24 C23 1.399(4) . ?
C24 H24 0.9300 . ?
C12 C11 1.389(4) . ?
C12 C7 1.394(4) . ?
C41 C46 1.388(4) . ?
C41 C42 1.397(4) . ?
C41 B1 1.644(5) . ?
C7 C8 1.397(4) . ?
C7 C6 1.449(4) . ?
C25 C26 1.379(4) . ?
C25 H25 0.9300 . ?
C30 C31 1.392(4) . ?
C30 C29 1.395(4) . ?
C30 H30 0.9300 . ?
C29 C34 1.400(4) . ?
C29 B1 1.654(4) . ?
C28 C27 1.374(4) . ?
C28 C23 1.398(4) . ?
C28 H28 0.9300 . ?
C22 C21 1.397(4) . ?
C22 C17 1.402(4) . ?
C1 C2 1.505(4) . ?
C1 H1A 0.9700 . ?
C1 H1B 0.9700 . ?
C17 C18 1.398(4) . ?
C17 C16 1.442(4) . ?
C40 C35 1.395(4) . ?
C40 C39 1.400(4) . ?
C40 B1 1.632(4) . ?
C23 B1 1.638(4) . ?
C26 C27 1.367(4) . ?
C26 H26 0.9300 . ?
C3 C4 1.504(4) . ?
C3 H3A 0.9700 . ?
C3 H3B 0.9700 . ?
C5 C4 1.524(4) . ?
C5 H5A 0.9700 . ?
C5 H5B 0.9700 . ?
C4 H4A 0.9700 . ?
C4 H4B 0.9700 . ?
C15 C14 1.516(4) . ?
C15 H15A 0.9700 . ?
C15 H15B 0.9700 . ?
C10 C9 1.364(4) . ?
C10 C11 1.373(4) . ?
C10 H10 0.9300 . ?
C16 H16 0.98(3) . ?
C21 C20 1.362(4) . ?
C21 H21 0.9300 . ?
C42 C43 1.378(4) . ?
C42 H42 0.9300 . ?
C34 C33 1.378(4) . ?
C34 H34 0.9300 . ?
C35 C36 1.385(4) . ?
C35 H35 0.9300 . ?
C6 H6 0.99(3) . ?
C11 H11 0.9300 . ?
C33 C32 1.378(4) . ?
C33 H33 0.9300 . ?
C46 C45 1.373(4) . ?
C46 H46 0.9300 . ?
C2 H2A 0.9700 . ?
C2 H2B 0.9700 . ?
C13 C14 1.506(4) . ?
C13 H13A 0.9700 . ?
C13 H13B 0.9700 . ?
C31 C32 1.361(4) . ?
C31 H31 0.9300 . ?
C8 C9 1.369(4) . ?
C8 H8 0.9300 . ?
C45 C44 1.377(4) . ?
C45 H45 0.9300 . ?
C32 H32 0.9300 . ?
C39 C38 1.396(5) . ?
C39 H39 0.9300 . ?
C14 H14A 0.9700 . ?
C14 H14B 0.9700 . ?
C43 C44 1.377(4) . ?
C43 H43 0.9300 . ?
C9 H9 0.9300 . ?
C27 H27 0.9300 . ?
C19 C18 1.367(5) . ?
C19 C20 1.389(5) . ?
C19 H19 0.9300 . ?
C36 C37 1.373(5) . ?
C36 H36 0.9300 . ?
C37 C38 1.360(5) . ?
C37 H37 0.9300 . ?
C18 H18 0.9300 . ?
C20 H20 0.9300 . ?
C44 H44 0.9300 . ?
C38 H38 0.9300 . ?

loop_
_geom_torsion_atom_site_label_1
_geom_torsion_atom_site_label_2
_geom_torsion_atom_site_label_3
_geom_torsion_atom_site_label_4
_geom_torsion
_geom_torsion_site_symmetry_1
_geom_torsion_site_symmetry_2
_geom_torsion_site_symmetry_3
_geom_torsion_site_symmetry_4
_geom_torsion_publ_flag
N3 Mn1 O1 C22 -65.9(2) . . . . ?
N4 Mn1 O1 C22 44.9(2) . . . . ?
N2 Mn1 O1 C22 -150.5(2) . . . . ?
N1 Mn1 O1 C22 130.1(2) . . . . ?
N3 Mn1 O2 C12 43.5(2) . . . . ?
N4 Mn1 O2 C12 -67.4(2) . . . . ?
N2 Mn1 O2 C12 128.0(2) . . . . ?
N1 Mn1 O2 C12 -152.6(2) . . . . ?
Mn1 O2 C12 C11 143.7(2) . . . . ?
Mn1 O2 C12 C7 -37.4(4) . . . . ?
O2 C12 C7 C8 -178.2(3) . . . . ?
C11 C12 C7 C8 0.7(4) . . . . ?
O2 C12 C7 C6 -1.4(5) . . . . ?
C11 C12 C7 C6 177.5(3) . . . . ?
C23 C24 C25 C26 0.8(4) . . . . ?
C31 C30 C29 C34 -0.3(4) . . . . ?
C31 C30 C29 B1 -176.8(3) . . . . ?
Mn1 O1 C22 C21 148.6(2) . . . . ?
Mn1 O1 C22 C17 -32.6(4) . . . . ?
C13 N1 C1 C2 -172.8(2) . . . . ?
Mn1 N1 C1 C2 -43.7(3) . . . . ?
O1 C22 C17 C18 179.4(3) . . . . ?
C21 C22 C17 C18 -1.8(4) . . . . ?
O1 C22 C17 C16 -7.1(4) . . . . ?
C21 C22 C17 C16 171.7(3) . . . . ?
C27 C28 C23 C24 1.3(4) . . . . ?
C27 C28 C23 B1 -177.2(3) . . . . ?
C25 C24 C23 C28 -2.2(4) . . . . ?
C25 C24 C23 B1 176.3(3) . . . . ?
C24 C25 C26 C27 1.5(4) . . . . ?
C2 N2 C3 C4 -174.1(3) . . . . ?
Mn1 N2 C3 C4 60.2(3) . . . . ?
C6 N3 C5 C4 106.0(3) . . . . ?
Mn1 N3 C5 C4 -66.8(3) . . . . ?
N2 C3 C4 C5 -65.4(4) . . . . ?
N3 C5 C4 C3 66.3(3) . . . . ?
C16 N4 C15 C14 113.8(3) . . . . ?
Mn1 N4 C15 C14 -64.8(3) . . . . ?
C15 N4 C16 C17 -167.1(3) . . . . ?
Mn1 N4 C16 C17 11.4(4) . . . . ?
C18 C17 C16 N4 -170.3(3) . . . . ?
C22 C17 C16 N4 16.2(5) . . . . ?
O1 C22 C21 C20 -179.1(3) . . . . ?
C17 C22 C21 C20 2.0(4) . . . . ?
C46 C41 C42 C43 -0.4(4) . . . . ?
B1 C41 C42 C43 177.4(3) . . . . ?
C30 C29 C34 C33 0.3(5) . . . . ?
B1 C29 C34 C33 176.9(3) . . . . ?
C39 C40 C35 C36 2.0(4) . . . . ?
B1 C40 C35 C36 -171.2(3) . . . . ?
C5 N3 C6 C7 -170.0(3) . . . . ?
Mn1 N3 C6 C7 2.6(4) . . . . ?
C12 C7 C6 N3 18.0(5) . . . . ?
C8 C7 C6 N3 -165.2(3) . . . . ?
C9 C10 C11 C12 -1.4(5) . . . . ?
O2 C12 C11 C10 -179.9(3) . . . . ?
C7 C12 C11 C10 1.1(5) . . . . ?
C29 C34 C33 C32 -0.4(5) . . . . ?
C42 C41 C46 C45 0.6(4) . . . . ?
B1 C41 C46 C45 -177.1(3) . . . . ?
C3 N2 C2 C1 -171.6(2) . . . . ?
Mn1 N2 C2 C1 -41.4(3) . . . . ?
N1 C1 C2 N2 58.6(3) . . . . ?
C35 C40 B1 C23 87.7(3) . . . . ?
C39 C40 B1 C23 -84.9(3) . . . . ?
C35 C40 B1 C41 -152.4(3) . . . . ?
C39 C40 B1 C41 35.0(4) . . . . ?
C35 C40 B1 C29 -32.9(4) . . . . ?
C39 C40 B1 C29 154.5(3) . . . . ?
C28 C23 B1 C40 -163.8(3) . . . . ?
C24 C23 B1 C40 17.8(4) . . . . ?
C28 C23 B1 C41 75.8(3) . . . . ?
C24 C23 B1 C41 -102.5(3) . . . . ?
C28 C23 B1 C29 -44.0(4) . . . . ?
C24 C23 B1 C29 137.7(3) . . . . ?
C46 C41 B1 C40 -143.9(3) . . . . ?
C42 C41 B1 C40 38.6(4) . . . . ?
C46 C41 B1 C23 -26.0(4) . . . . ?
C42 C41 B1 C23 156.5(3) . . . . ?
C46 C41 B1 C29 95.6(3) . . . . ?
C42 C41 B1 C29 -82.0(3) . . . . ?
C30 C29 B1 C40 93.4(3) . . . . ?
C34 C29 B1 C40 -82.8(3) . . . . ?
C30 C29 B1 C23 -24.5(4) . . . . ?
C34 C29 B1 C23 159.2(3) . . . . ?
C30 C29 B1 C41 -145.5(3) . . . . ?
C34 C29 B1 C41 38.2(4) . . . . ?
C1 N1 C13 C14 -176.6(3) . . . . ?
Mn1 N1 C13 C14 59.5(3) . . . . ?
C29 C30 C31 C32 0.2(5) . . . . ?
C12 C7 C8 C9 -2.4(5) . . . . ?
C6 C7 C8 C9 -179.3(3) . . . . ?
C41 C46 C45 C44 -0.8(5) . . . . ?
C30 C31 C32 C33 -0.3(5) . . . . ?
C34 C33 C32 C31 0.3(5) . . . . ?
C35 C40 C39 C38 -1.4(5) . . . . ?
B1 C40 C39 C38 171.7(3) . . . . ?
N1 C13 C14 C15 -66.9(4) . . . . ?
N4 C15 C14 C13 67.0(4) . . . . ?
C41 C42 C43 C44 0.5(5) . . . . ?
C11 C10 C9 C8 -0.3(5) . . . . ?
C7 C8 C9 C10 2.2(5) . . . . ?
C25 C26 C27 C28 -2.4(4) . . . . ?
C23 C28 C27 C26 1.0(5) . . . . ?
C40 C35 C36 C37 -1.6(5) . . . . ?
C35 C36 C37 C38 0.4(5) . . . . ?
C20 C19 C18 C17 1.9(5) . . . . ?
C22 C17 C18 C19 -0.1(5) . . . . ?
C16 C17 C18 C19 -173.7(3) . . . . ?
C22 C21 C20 C19 -0.3(5) . . . . ?
C18 C19 C20 C21 -1.7(5) . . . . ?
C42 C43 C44 C45 -0.6(5) . . . . ?
C46 C45 C44 C43 0.8(5) . . . . ?
C36 C37 C38 C39 0.1(5) . . . . ?
C40 C39 C38 C37 0.4(5) . . . . ?
